data_7132575
loop_
_publ_author_name
'Xie, Xiang-Qi'
'Li, Xingguang'
'Liu, Pei-Nian'

_publ_section_title
;
 Enantioselective synthesis of spiro-<i>N</i>,<i>O</i>-ketals <i>via</i>
 iridium and Br&#xf8;nsted acid co-catalyzed asymmetric formal [4+2]
 cycloaddition.
;
_journal_issue 11
_journal_name_full 'Chemical communications (Cambridge, England)'
_journal_page_first 1448
_journal_page_last 1451
_journal_paper_doi 10.1039/d3cc05923e
_journal_volume 60
_journal_year 2024
_chemical_absolute_configuration syn
_chemical_formula_moiety 'C22 H23 N O2, 1[C4H8O2]'
_chemical_formula_sum 'C26 H31 N O4'
_chemical_formula_weight 421.52
_space_group_crystal_system orthorhombic
_space_group_IT_number 19
_space_group_name_Hall 'P 2ac 2ab'
_space_group_name_H-M_alt 'P 21 21 21'
_atom_sites_solution_hydrogens geom
_atom_sites_solution_primary dual
_audit_creation_date 2023-10-18
_audit_creation_method
;
Olex2 1.5
(compiled 2023.08.24 svn.re1ec1418 for OlexSys, GUI svn.r6817)
;
_audit_update_record
;
2023-11-27 deposited with the CCDC.	2024-01-03 downloaded from the CCDC.
;
_cell_angle_alpha 90
_cell_angle_beta 90
_cell_angle_gamma 90
_cell_formula_units_Z 4
_cell_length_a 8.9352(6)
_cell_length_b 9.9706(7)
_cell_length_c 26.0378(18)
_cell_measurement_reflns_used 9919
_cell_measurement_temperature 295.00
_cell_measurement_theta_max 68.443
_cell_measurement_theta_min 3.395
_cell_volume 2319.7(3)
_computing_cell_refinement 'SAINT V8.40B (?, 2016)'
_computing_data_reduction 'SAINT V8.40B (?, 2016)'
_computing_molecular_graphics 'Olex2 1.5 (Dolomanov et al., 2009)'
_computing_publication_material 'Olex2 1.5 (Dolomanov et al., 2009)'
_computing_structure_refinement 'SHELXL 2018/3 (Sheldrick, 2015)'
_computing_structure_solution 'SHELXT 2018/2 (Sheldrick, 2018)'
_diffrn_ambient_temperature 295.00
_diffrn_measured_fraction_theta_full 0.980
_diffrn_measured_fraction_theta_max 0.978
_diffrn_radiation_type CuK\a
_diffrn_radiation_wavelength 1.54178
_diffrn_reflns_av_R_equivalents 0.0441
_diffrn_reflns_av_unetI/netI 0.0304
_diffrn_reflns_Laue_measured_fraction_full 0.980
_diffrn_reflns_Laue_measured_fraction_max 0.978
_diffrn_reflns_limit_h_max 10
_diffrn_reflns_limit_h_min -10
_diffrn_reflns_limit_k_max 11
_diffrn_reflns_limit_k_min -12
_diffrn_reflns_limit_l_max 30
_diffrn_reflns_limit_l_min -31
_diffrn_reflns_number 21429
_diffrn_reflns_point_group_measured_fraction_full 0.984
_diffrn_reflns_point_group_measured_fraction_max 0.980
_diffrn_reflns_theta_full 67.679
_diffrn_reflns_theta_max 68.444
_diffrn_reflns_theta_min 7.113
_diffrn_source_current 1.2
_diffrn_source_power 0.06
_diffrn_source_voltage 50.0
_exptl_absorpt_coefficient_mu 0.646
_exptl_absorpt_correction_T_max 0.7531
_exptl_absorpt_correction_T_min 0.6482
_exptl_absorpt_correction_type multi-scan
_exptl_absorpt_process_details
;
SADABS-2016/2 (Bruker,2016/2) was used for absorption correction.
wR2(int) was 0.1122 before and 0.0605 after correction.
The Ratio of minimum to maximum transmission is 0.8607.
The \l/2 correction factor is Not present.
;
_exptl_crystal_colour 'clear light colourless'
_exptl_crystal_colour_lustre clear
_exptl_crystal_colour_modifier light
_exptl_crystal_colour_primary colourless
_exptl_crystal_density_diffrn 1.207
_exptl_crystal_description block
_exptl_crystal_F_000 904
_exptl_crystal_size_max 0.19
_exptl_crystal_size_mid 0.17
_exptl_crystal_size_min 0.15
_refine_diff_density_max 0.190
_refine_diff_density_min -0.181
_refine_diff_density_rms 0.036
_refine_ls_abs_structure_details
;
 Flack x determined using 1612 quotients [(I+)-(I-)]/[(I+)+(I-)]
 (Parsons, Flack and Wagner, Acta Cryst. B69 (2013) 249-259).
;
_refine_ls_abs_structure_Flack -0.02(8)
_refine_ls_extinction_method none
_refine_ls_goodness_of_fit_ref 1.081
_refine_ls_hydrogen_treatment constr
_refine_ls_matrix_type full
_refine_ls_number_parameters 229
_refine_ls_number_reflns 4181
_refine_ls_number_restraints 0
_refine_ls_restrained_S_all 1.081
_refine_ls_R_factor_all 0.0516
_refine_ls_R_factor_gt 0.0502
_refine_ls_shift/su_max 0.001
_refine_ls_shift/su_mean 0.000
_refine_ls_structure_factor_coef Fsqd
_refine_ls_weighting_details 'w=1/[\s^2^(Fo^2^)+(0.1062P)^2^+0.2044P] where P=(Fo^2^+2Fc^2^)/3'
_refine_ls_weighting_scheme calc
_refine_ls_wR_factor_gt 0.1550
_refine_ls_wR_factor_ref 0.1567
_reflns_Friedel_coverage 0.746
_reflns_Friedel_fraction_full 0.990
_reflns_Friedel_fraction_max 0.984
_reflns_number_gt 3983
_reflns_number_total 4181
_reflns_threshold_expression 'I > 2\s(I)'
_cod_data_source_file d3cc05923e2.cif
_cod_data_source_block xxq_3aa_2_0ma
_cod_depositor_comments 'Adding full bibliography for 7132574--7132575.cif.'
_cod_database_code 7132575
_shelx_shelxl_version_number 2018/3
_shelx_space_group_comment
;
The symmetry employed for this shelxl refinement is uniquely defined
by the following loop, which should always be used as a source of
symmetry information in preference to the above space-group names.
They are only intended as comments.
;
_shelx_estimated_absorpt_t_max 0.909
_shelx_estimated_absorpt_t_min 0.887
_olex2_refinement_description
;
1. Fixed Uiso
 At 1.2 times of:
  All C(H) groups, All C(H,H) groups, All N(H) groups
 At 1.5 times of:
  All C(H,H,H) groups
2.a Ternary CH refined with riding coordinates:
 C10(H10)
2.b Secondary CH2 refined with riding coordinates:
 C9(H9A,H9B)
2.c Aromatic/amide H refined with riding coordinates:
 N1(H1), C16(H16), C14(H14), C17(H17), C6(H6), C13(H13), C5(H5), C4(H4), C3(H3)
2.d X=CH2 refined with riding coordinates:
 C18(H18A,H18B)
2.e Idealised Me refined as rotating group:
 C20(H20A,H20B,H20C), C21(H21A,H21B,H21C), C22(H22A,H22B,H22C)
;
_smtbx_masks_void_probe_radius 1.2
_smtbx_masks_void_truncation_radius 1.2
_olex2_submission_special_instructions 'No special instructions were received'

loop_
_space_group_symop_operation_xyz
'x, y, z'
'-x+1/2, -y, z+1/2'
'-x, y+1/2, -z+1/2'
'x+1/2, -y+1/2, -z'

loop_
_atom_site_label
_atom_site_type_symbol
_atom_site_fract_x
_atom_site_fract_y
_atom_site_fract_z
_atom_site_U_iso_or_equiv
_atom_site_adp_type
_atom_site_occupancy
_atom_site_site_symmetry_order
_atom_site_calc_flag
_atom_site_refinement_flags_posn
_atom_site_refinement_flags_adp
_atom_site_refinement_flags_occupancy
_atom_site_disorder_assembly
_atom_site_disorder_group
O2 O 0.55409(19) 0.78037(19) 0.63426(7) 0.0511(5) Uani 1 1 d . . . . .
O1 O 0.2640(2) 0.7697(3) 0.49594(8) 0.0743(6) Uani 1 1 d . . . . .
C11 C 0.6280(3) 0.6094(2) 0.69692(10) 0.0431(5) Uani 1 1 d . . . . .
N1 N 0.4510(2) 0.7285(3) 0.55527(8) 0.0569(6) Uani 1 1 d . . . . .
H1 H 0.525880 0.747910 0.535910 0.068 Uiso 1 1 calc R U . . .
C10 C 0.5737(3) 0.4948(2) 0.66306(10) 0.0455(5) Uani 1 1 d . . . . .
H10 H 0.477609 0.462723 0.676446 0.055 Uiso 1 1 calc R U . . .
C16 C 0.6918(3) 0.5849(3) 0.74449(10) 0.0482(6) Uani 1 1 d . . . . .
H16 H 0.698033 0.496478 0.755635 0.058 Uiso 1 1 calc R U . . .
C9 C 0.5493(3) 0.5476(3) 0.60823(10) 0.0510(6) Uani 1 1 d . . . . .
H9A H 0.645666 0.557451 0.591468 0.061 Uiso 1 1 calc R U . . .
H9B H 0.491623 0.482441 0.588921 0.061 Uiso 1 1 calc R U . . .
C15 C 0.7472(3) 0.6849(3) 0.77654(10) 0.0504(6) Uani 1 1 d . . . . .
C7 C 0.3073(3) 0.6789(3) 0.62539(9) 0.0454(5) Uani 1 1 d . . . . .
C12 C 0.6151(3) 0.7423(2) 0.68060(9) 0.0434(5) Uani 1 1 d . . . . .
C14 C 0.7375(3) 0.8162(3) 0.75736(11) 0.0551(6) Uani 1 1 d . . . . .
H14 H 0.777613 0.886244 0.776527 0.066 Uiso 1 1 calc R U . . .
C17 C 0.6823(3) 0.3799(3) 0.66295(12) 0.0589(7) Uani 1 1 d . . . . .
H17 H 0.774308 0.392381 0.646932 0.071 Uiso 1 1 calc R U . . .
C2 C 0.2140(3) 0.7097(3) 0.58465(10) 0.0481(6) Uani 1 1 d . . . . .
C6 C 0.2483(3) 0.6552(3) 0.67418(10) 0.0515(6) Uani 1 1 d . . . . .
H6 H 0.310072 0.636795 0.702050 0.062 Uiso 1 1 calc R U . . .
C8 C 0.4685(3) 0.6811(3) 0.60733(9) 0.0474(6) Uani 1 1 d . . . . .
C13 C 0.6708(3) 0.8442(3) 0.71131(11) 0.0523(6) Uani 1 1 d . . . . .
H13 H 0.662750 0.932754 0.700464 0.063 Uiso 1 1 calc R U . . .
C5 C 0.0934(3) 0.6602(4) 0.67949(12) 0.0645(8) Uani 1 1 d . . . . .
H5 H 0.050511 0.643544 0.711393 0.077 Uiso 1 1 calc R U . . .
C19 C 0.8155(4) 0.6509(3) 0.82874(12) 0.0644(8) Uani 1 1 d . . . . .
C4 C 0.0028(3) 0.6895(4) 0.63823(13) 0.0695(9) Uani 1 1 d . . . . .
H4 H -0.100337 0.691543 0.642876 0.083 Uiso 1 1 calc R U . . .
C18 C 0.6549(5) 0.2609(3) 0.68443(16) 0.0807(10) Uani 1 1 d . . . . .
H18A H 0.563914 0.245308 0.700722 0.097 Uiso 1 1 calc R U . . .
H18B H 0.726751 0.193465 0.683100 0.097 Uiso 1 1 calc R U . . .
C3 C 0.0605(3) 0.7157(3) 0.59051(11) 0.0623(7) Uani 1 1 d . . . . .
H3 H -0.001637 0.736716 0.563005 0.075 Uiso 1 1 calc R U . . .
C1 C 0.3062(3) 0.7400(3) 0.53920(10) 0.0545(6) Uani 1 1 d . . . . .
C20 C 0.7031(6) 0.5709(7) 0.86036(16) 0.1175(19) Uani 1 1 d . . . . .
H20A H 0.616560 0.625202 0.867024 0.176 Uiso 1 1 calc R U . . .
H20B H 0.748148 0.544889 0.892325 0.176 Uiso 1 1 calc R U . . .
H20C H 0.673849 0.492174 0.841655 0.176 Uiso 1 1 calc R U . . .
C21 C 0.9465(6) 0.5535(6) 0.82051(18) 0.1175(18) Uani 1 1 d . . . . .
H21A H 0.916461 0.483744 0.797263 0.176 Uiso 1 1 calc R U . . .
H21B H 0.974695 0.514571 0.852817 0.176 Uiso 1 1 calc R U . . .
H21C H 1.030105 0.601182 0.806304 0.176 Uiso 1 1 calc R U . . .
C22 C 0.8762(10) 0.7689(6) 0.8553(2) 0.160(3) Uani 1 1 d . . . . .
H22A H 0.937866 0.819179 0.832026 0.241 Uiso 1 1 calc R U . . .
H22B H 0.935052 0.740444 0.884132 0.241 Uiso 1 1 calc R U . . .
H22C H 0.795256 0.824317 0.867042 0.241 Uiso 1 1 calc R U . . .

loop_
_atom_site_aniso_label
_atom_site_aniso_U_11
_atom_site_aniso_U_22
_atom_site_aniso_U_33
_atom_site_aniso_U_23
_atom_site_aniso_U_13
_atom_site_aniso_U_12
O2 0.0460(9) 0.0535(9) 0.0539(10) 0.0130(8) -0.0065(8) -0.0051(8)
O1 0.0537(11) 0.1147(18) 0.0546(11) 0.0164(11) -0.0055(9) -0.0003(12)
C11 0.0339(10) 0.0472(12) 0.0483(13) 0.0016(10) 0.0040(9) 0.0010(10)
N1 0.0361(10) 0.0871(16) 0.0474(11) 0.0159(11) 0.0061(9) -0.0014(11)
C10 0.0362(11) 0.0480(12) 0.0523(13) -0.0020(10) -0.0004(9) 0.0004(10)
C16 0.0400(12) 0.0518(13) 0.0529(14) 0.0033(11) -0.0019(11) -0.0024(11)
C9 0.0421(12) 0.0642(14) 0.0466(13) -0.0044(11) 0.0002(10) 0.0025(12)
C15 0.0426(12) 0.0553(14) 0.0532(14) -0.0016(10) -0.0053(11) -0.0001(11)
C7 0.0398(12) 0.0537(13) 0.0428(12) 0.0004(10) 0.0056(10) -0.0006(10)
C12 0.0325(10) 0.0506(12) 0.0471(12) 0.0033(10) 0.0029(9) -0.0004(9)
C14 0.0497(13) 0.0563(14) 0.0593(15) -0.0066(12) -0.0010(12) -0.0073(12)
C17 0.0469(14) 0.0572(15) 0.0727(17) -0.0084(13) -0.0043(13) 0.0103(12)
C2 0.0371(12) 0.0596(14) 0.0476(13) 0.0029(11) 0.0000(10) 0.0019(10)
C6 0.0459(13) 0.0616(14) 0.0470(13) 0.0037(11) 0.0105(11) 0.0019(12)
C8 0.0344(12) 0.0655(15) 0.0423(12) 0.0050(11) 0.0020(10) -0.0027(11)
C13 0.0469(13) 0.0438(12) 0.0663(16) 0.0041(11) -0.0018(12) -0.0043(11)
C5 0.0518(16) 0.0793(18) 0.0623(16) 0.0059(15) 0.0195(13) 0.0026(14)
C19 0.0630(17) 0.0774(18) 0.0529(15) 0.0018(13) -0.0134(13) -0.0077(15)
C4 0.0351(12) 0.094(2) 0.0791(19) 0.0039(17) 0.0129(14) 0.0010(14)
C18 0.071(2) 0.0537(16) 0.117(3) 0.0023(18) -0.002(2) 0.0108(15)
C3 0.0390(13) 0.086(2) 0.0616(16) 0.0019(15) -0.0044(12) 0.0015(14)
C1 0.0441(13) 0.0720(17) 0.0475(13) 0.0082(12) -0.0059(11) 0.0005(13)
C20 0.109(3) 0.177(5) 0.066(2) 0.029(3) -0.018(2) -0.034(4)
C21 0.102(3) 0.160(5) 0.090(3) 0.008(3) -0.033(3) 0.042(4)
C22 0.263(9) 0.099(3) 0.120(4) -0.007(3) -0.115(5) -0.030(4)

loop_
_atom_type_symbol
_atom_type_description
_atom_type_scat_dispersion_real
_atom_type_scat_dispersion_imag
_atom_type_scat_source
C C 0.0181 0.0091 'International Tables Vol C Tables 4.2.6.8 and 6.1.1.4'
H H 0.0000 0.0000 'International Tables Vol C Tables 4.2.6.8 and 6.1.1.4'
N N 0.0311 0.0180 'International Tables Vol C Tables 4.2.6.8 and 6.1.1.4'
O O 0.0492 0.0322 'International Tables Vol C Tables 4.2.6.8 and 6.1.1.4'

loop_
_geom_angle_atom_site_label_1
_geom_angle_atom_site_label_2
_geom_angle_atom_site_label_3
_geom_angle
_geom_angle_site_symmetry_1
_geom_angle_site_symmetry_3
_geom_angle_publ_flag
C12 O2 C8 116.69(19) . . ?
C16 C11 C10 121.1(2) . . ?
C16 C11 C12 118.3(2) . . ?
C12 C11 C10 120.6(2) . . ?
C8 N1 H1 122.6 . . ?
C1 N1 H1 122.6 . . ?
C1 N1 C8 114.7(2) . . ?
C11 C10 H10 108.5 . . ?
C11 C10 C9 109.0(2) . . ?
C9 C10 H10 108.5 . . ?
C17 C10 C11 111.6(2) . . ?
C17 C10 H10 108.5 . . ?
C17 C10 C9 110.5(2) . . ?
C11 C16 H16 118.1 . . ?
C11 C16 C15 123.8(2) . . ?
C15 C16 H16 118.1 . . ?
C10 C9 H9A 109.1 . . ?
C10 C9 H9B 109.1 . . ?
H9A C9 H9B 107.8 . . ?
C8 C9 C10 112.5(2) . . ?
C8 C9 H9A 109.1 . . ?
C8 C9 H9B 109.1 . . ?
C16 C15 C14 115.6(2) . . ?
C16 C15 C19 121.1(3) . . ?
C14 C15 C19 123.2(3) . . ?
C2 C7 C6 120.5(2) . . ?
C2 C7 C8 109.4(2) . . ?
C6 C7 C8 130.1(2) . . ?
O2 C12 C11 124.1(2) . . ?
O2 C12 C13 116.4(2) . . ?
C13 C12 C11 119.4(2) . . ?
C15 C14 H14 119.0 . . ?
C13 C14 C15 121.9(2) . . ?
C13 C14 H14 119.0 . . ?
C10 C17 H17 118.0 . . ?
C18 C17 C10 124.0(3) . . ?
C18 C17 H17 118.0 . . ?
C7 C2 C1 108.9(2) . . ?
C3 C2 C7 121.5(2) . . ?
C3 C2 C1 129.4(2) . . ?
C7 C6 H6 121.3 . . ?
C5 C6 C7 117.4(3) . . ?
C5 C6 H6 121.3 . . ?
O2 C8 N1 106.9(2) . . ?
O2 C8 C9 110.16(19) . . ?
O2 C8 C7 111.4(2) . . ?
N1 C8 C9 110.7(2) . . ?
N1 C8 C7 101.13(19) . . ?
C9 C8 C7 115.8(2) . . ?
C12 C13 H13 119.6 . . ?
C14 C13 C12 120.9(2) . . ?
C14 C13 H13 119.6 . . ?
C6 C5 H5 119.5 . . ?
C4 C5 C6 121.0(3) . . ?
C4 C5 H5 119.5 . . ?
C15 C19 C21 108.7(3) . . ?
C20 C19 C15 109.4(3) . . ?
C20 C19 C21 104.3(4) . . ?
C22 C19 C15 112.9(3) . . ?
C22 C19 C20 114.1(5) . . ?
C22 C19 C21 107.0(5) . . ?
C5 C4 H4 119.1 . . ?
C3 C4 C5 121.8(3) . . ?
C3 C4 H4 119.1 . . ?
C17 C18 H18A 120.0 . . ?
C17 C18 H18B 120.0 . . ?
H18A C18 H18B 120.0 . . ?
C2 C3 H3 121.1 . . ?
C4 C3 C2 117.7(3) . . ?
C4 C3 H3 121.1 . . ?
O1 C1 N1 126.5(3) . . ?
O1 C1 C2 128.1(2) . . ?
N1 C1 C2 105.5(2) . . ?
C19 C20 H20A 109.5 . . ?
C19 C20 H20B 109.5 . . ?
C19 C20 H20C 109.5 . . ?
H20A C20 H20B 109.5 . . ?
H20A C20 H20C 109.5 . . ?
H20B C20 H20C 109.5 . . ?
C19 C21 H21A 109.5 . . ?
C19 C21 H21B 109.5 . . ?
C19 C21 H21C 109.5 . . ?
H21A C21 H21B 109.5 . . ?
H21A C21 H21C 109.5 . . ?
H21B C21 H21C 109.5 . . ?
C19 C22 H22A 109.5 . . ?
C19 C22 H22B 109.5 . . ?
C19 C22 H22C 109.5 . . ?
H22A C22 H22B 109.5 . . ?
H22A C22 H22C 109.5 . . ?
H22B C22 H22C 109.5 . . ?

loop_
_geom_bond_atom_site_label_1
_geom_bond_atom_site_label_2
_geom_bond_distance
_geom_bond_site_symmetry_2
_geom_bond_publ_flag
O2 C12 1.377(3) . ?
O2 C8 1.434(3) . ?
O1 C1 1.224(3) . ?
C11 C10 1.523(4) . ?
C11 C16 1.385(4) . ?
C11 C12 1.396(3) . ?
N1 H1 0.8600 . ?
N1 C8 1.444(3) . ?
N1 C1 1.364(3) . ?
C10 H10 0.9800 . ?
C10 C9 1.537(4) . ?
C10 C17 1.502(4) . ?
C16 H16 0.9300 . ?
C16 C15 1.391(4) . ?
C9 H9A 0.9700 . ?
C9 H9B 0.9700 . ?
C9 C8 1.515(4) . ?
C15 C14 1.405(4) . ?
C15 C19 1.528(4) . ?
C7 C2 1.384(4) . ?
C7 C6 1.395(3) . ?
C7 C8 1.516(3) . ?
C12 C13 1.386(4) . ?
C14 H14 0.9300 . ?
C14 C13 1.368(4) . ?
C17 H17 0.9300 . ?
C17 C18 1.334(5) . ?
C2 C3 1.381(4) . ?
C2 C1 1.473(4) . ?
C6 H6 0.9300 . ?
C6 C5 1.392(4) . ?
C13 H13 0.9300 . ?
C5 H5 0.9300 . ?
C5 C4 1.376(5) . ?
C19 C20 1.524(6) . ?
C19 C21 1.536(6) . ?
C19 C22 1.468(6) . ?
C4 H4 0.9300 . ?
C4 C3 1.370(4) . ?
C18 H18A 0.9300 . ?
C18 H18B 0.9300 . ?
C3 H3 0.9300 . ?
C20 H20A 0.9600 . ?
C20 H20B 0.9600 . ?
C20 H20C 0.9600 . ?
C21 H21A 0.9600 . ?
C21 H21B 0.9600 . ?
C21 H21C 0.9600 . ?
C22 H22A 0.9600 . ?
C22 H22B 0.9600 . ?
C22 H22C 0.9600 . ?

loop_
_geom_torsion_atom_site_label_1
_geom_torsion_atom_site_label_2
_geom_torsion_atom_site_label_3
_geom_torsion_atom_site_label_4
_geom_torsion
_geom_torsion_site_symmetry_1
_geom_torsion_site_symmetry_2
_geom_torsion_site_symmetry_3
_geom_torsion_site_symmetry_4
_geom_torsion_publ_flag
O2 C12 C13 C14 -178.1(2) . . . . ?
C11 C10 C9 C8 -44.5(3) . . . . ?
C11 C10 C17 C18 111.1(3) . . . . ?
C11 C16 C15 C14 -1.2(4) . . . . ?
C11 C16 C15 C19 179.7(2) . . . . ?
C11 C12 C13 C14 -0.3(4) . . . . ?
C10 C11 C16 C15 178.2(2) . . . . ?
C10 C11 C12 O2 0.1(4) . . . . ?
C10 C11 C12 C13 -177.5(2) . . . . ?
C10 C9 C8 O2 60.6(3) . . . . ?
C10 C9 C8 N1 178.7(2) . . . . ?
C10 C9 C8 C7 -67.0(3) . . . . ?
C16 C11 C10 C9 -164.7(2) . . . . ?
C16 C11 C10 C17 -42.3(3) . . . . ?
C16 C11 C12 O2 179.9(2) . . . . ?
C16 C11 C12 C13 2.3(4) . . . . ?
C16 C15 C14 C13 3.3(4) . . . . ?
C16 C15 C19 C20 -55.5(4) . . . . ?
C16 C15 C19 C21 57.8(4) . . . . ?
C16 C15 C19 C22 176.3(5) . . . . ?
C9 C10 C17 C18 -127.4(3) . . . . ?
C15 C14 C13 C12 -2.6(4) . . . . ?
C7 C2 C3 C4 -0.2(5) . . . . ?
C7 C2 C1 O1 178.9(3) . . . . ?
C7 C2 C1 N1 -1.2(3) . . . . ?
C7 C6 C5 C4 -1.0(5) . . . . ?
C12 O2 C8 N1 -164.76(19) . . . . ?
C12 O2 C8 C9 -44.4(3) . . . . ?
C12 O2 C8 C7 85.6(3) . . . . ?
C12 C11 C10 C9 15.1(3) . . . . ?
C12 C11 C10 C17 137.5(3) . . . . ?
C12 C11 C16 C15 -1.6(4) . . . . ?
C14 C15 C19 C20 125.4(4) . . . . ?
C14 C15 C19 C21 -121.3(4) . . . . ?
C14 C15 C19 C22 -2.8(6) . . . . ?
C17 C10 C9 C8 -167.5(2) . . . . ?
C2 C7 C6 C5 1.8(4) . . . . ?
C2 C7 C8 O2 118.7(2) . . . . ?
C2 C7 C8 N1 5.4(3) . . . . ?
C2 C7 C8 C9 -114.3(2) . . . . ?
C6 C7 C2 C3 -1.2(4) . . . . ?
C6 C7 C2 C1 175.6(3) . . . . ?
C6 C7 C8 O2 -59.4(4) . . . . ?
C6 C7 C8 N1 -172.7(3) . . . . ?
C6 C7 C8 C9 67.6(4) . . . . ?
C6 C5 C4 C3 -0.4(6) . . . . ?
C8 O2 C12 C11 15.1(3) . . . . ?
C8 O2 C12 C13 -167.2(2) . . . . ?
C8 N1 C1 O1 -175.0(3) . . . . ?
C8 N1 C1 C2 5.1(3) . . . . ?
C8 C7 C2 C3 -179.5(3) . . . . ?
C8 C7 C2 C1 -2.8(3) . . . . ?
C8 C7 C6 C5 179.7(3) . . . . ?
C5 C4 C3 C2 1.0(5) . . . . ?
C19 C15 C14 C13 -177.6(3) . . . . ?
C3 C2 C1 O1 -4.6(6) . . . . ?
C3 C2 C1 N1 175.2(3) . . . . ?
C1 N1 C8 O2 -123.2(3) . . . . ?
C1 N1 C8 C9 116.8(3) . . . . ?
C1 N1 C8 C7 -6.5(3) . . . . ?
C1 C2 C3 C4 -176.2(3) . . . . ?

loop_
_smtbx_masks_void_nr
_smtbx_masks_void_average_x
_smtbx_masks_void_average_y
_smtbx_masks_void_average_z
_smtbx_masks_void_volume
_smtbx_masks_void_count_electrons
_smtbx_masks_void_content
1 -0.615 -0.250 0.000 340.2 88.9 '2 C4H8O2'
2 -0.028 0.250 0.500 340.2 88.9 '2 C4H8O2'
